data_7011081
loop_
_publ_author_name
'Colin L. Weeks'
'Peter Turner'
'Ronald R. Fenton'
'Peter A. Lay'

_publ_section_title
;
 Nickel(II) complexes with amide ligands: oxidative dehydrogenation of
 the amines in a tetradentate diamide--diamine ligand
;
_journal_issue 6
_journal_name_full 'J. Chem. Soc., Dalton Trans.'
_journal_page_first 931
_journal_page_last 940
_journal_paper_doi 10.1039/b107378h
_journal_year 2002
_chemical_formula_sum 'C16 H32 N4 Ni O5'
_chemical_formula_weight 419.17
_space_group_IT_number 19
_symmetry_cell_setting orthorhombic
_symmetry_Int_Tables_number 19
_symmetry_space_group_name_Hall 'P 2ac 2ab'
_symmetry_space_group_name_H-M 'P 21 21 21'
_atom_sites_solution_hydrogens geom
_atom_sites_solution_primary direct
_atom_sites_solution_secondary difmap
_audit_creation_method SHELXL-97
_cell_angle_alpha 90.00
_cell_angle_beta 90.00
_cell_angle_gamma 90.00
_cell_formula_units_Z 4
_cell_length_a 9.0175(3)
_cell_length_b 10.1232(3)
_cell_length_c 21.1448(7)
_cell_measurement_reflns_used 8192
_cell_measurement_temperature 293(2)
_cell_measurement_theta_max 28
_cell_measurement_theta_min 0
_cell_volume 1930.22(11)
_computing_cell_refinement SAINT
_computing_data_collection SMART
_computing_data_reduction 'SAINT and XPREP'
_computing_molecular_graphics 'teXsan for Windows (MSC, 1997)'
_computing_structure_refinement 'SHELXL-97 (Sheldrick, 1997)'
_computing_structure_solution 'SIR97 (Altomare, et. al. 1997)'
_diffrn_ambient_temperature 293(2)
_diffrn_measured_fraction_theta_full 0.995
_diffrn_measured_fraction_theta_max 0.995
_diffrn_measurement_device_type 'Bruker SMART 1000 CCD'
_diffrn_measurement_method \w
_diffrn_radiation_monochromator graphite
_diffrn_radiation_source 'sealed tube'
_diffrn_radiation_type MoK\a
_diffrn_radiation_wavelength 0.71069
_diffrn_reflns_av_R_equivalents 0.0274
_diffrn_reflns_av_sigmaI/netI 0.0254
_diffrn_reflns_limit_h_max 11
_diffrn_reflns_limit_h_min -11
_diffrn_reflns_limit_k_max 12
_diffrn_reflns_limit_k_min -13
_diffrn_reflns_limit_l_max 27
_diffrn_reflns_limit_l_min -27
_diffrn_reflns_number 20641
_diffrn_reflns_theta_full 28.00
_diffrn_reflns_theta_max 28.00
_diffrn_reflns_theta_min 1.93
_diffrn_standards_decay_% 0.0
_diffrn_standards_number 75
_exptl_absorpt_coefficient_mu 1.039
_exptl_absorpt_correction_T_max 1.000
_exptl_absorpt_correction_T_min 0.838
_exptl_absorpt_correction_type empirical
_exptl_absorpt_process_details 'SADABS (Sheldrick, 1996)'
_exptl_crystal_colour orange-yellow
_exptl_crystal_density_diffrn 1.442
_exptl_crystal_density_method 'not measured'
_exptl_crystal_description prism
_exptl_crystal_F_000 896
_exptl_crystal_size_max 0.226
_exptl_crystal_size_mid 0.224
_exptl_crystal_size_min 0.160
_refine_diff_density_max 0.523
_refine_diff_density_min -0.211
_refine_diff_density_rms 0.048
_refine_ls_abs_structure_details 'Flack H D (1983), Acta Cryst. A39, 876-881'
_refine_ls_abs_structure_Flack 0.002(12)
_refine_ls_extinction_method none
_refine_ls_goodness_of_fit_ref 1.061
_refine_ls_hydrogen_treatment mixed
_refine_ls_matrix_type full
_refine_ls_number_parameters 260
_refine_ls_number_reflns 4587
_refine_ls_number_restraints 2
_refine_ls_restrained_S_all 1.061
_refine_ls_R_factor_all 0.0352
_refine_ls_R_factor_gt 0.0303
_refine_ls_shift/su_max 0.001
_refine_ls_shift/su_mean 0.000
_refine_ls_structure_factor_coef Fsqd
_refine_ls_weighting_details 'calc w=1/[\s^2^(Fo^2^)+(0.0449P)^2^+0.2440P] where P=(Fo^2^+2Fc^2^)/3'
_refine_ls_weighting_scheme calc
_refine_ls_wR_factor_gt 0.0764
_refine_ls_wR_factor_ref 0.0795
_reflns_number_gt 4221
_reflns_number_total 4587
_reflns_threshold_expression >2sigma(I)
_cod_data_source_file b107378h.txt
_cod_data_source_block rrf4
_cod_original_sg_symbol_H-M 'P 21 21 21 '
_cod_database_code 7011081

loop_
_symmetry_equiv_pos_as_xyz
'x, y, z'
'-x+1/2, -y, z+1/2'
'x+1/2, -y+1/2, -z'
'-x, y+1/2, -z+1/2'

loop_
_atom_site_label
_atom_site_type_symbol
_atom_site_fract_x
_atom_site_fract_y
_atom_site_fract_z
_atom_site_U_iso_or_equiv
_atom_site_adp_type
_atom_site_occupancy
_atom_site_symmetry_multiplicity
_atom_site_calc_flag
_atom_site_refinement_flags
_atom_site_disorder_assembly
_atom_site_disorder_group
Ni1 Ni 0.89183(3) 0.54894(2) 0.010270(12) 0.03253(8) Uani 1 1 d . . .
O1 O 0.7306(2) 0.25708(16) 0.11274(8) 0.0544(5) Uani 1 1 d . . .
O2 O 1.02680(19) 0.89303(16) 0.07010(8) 0.0434(4) Uani 1 1 d . . .
O3 O 0.5313(3) 0.2293(3) 0.21739(12) 0.0759(7) Uani 1 1 d . . .
H3OA H 0.497(5) 0.303(4) 0.230(2) 0.107(16) Uiso 1 1 d . . .
H3OB H 0.588(4) 0.247(3) 0.1903(15) 0.066(10) Uiso 1 1 d . . .
O4 O 0.7481(2) 0.9824(2) 0.11389(10) 0.0526(5) Uani 1 1 d . . .
H4OA H 0.841(4) 0.946(4) 0.1079(17) 0.091(12) Uiso 1 1 d . . .
H4OB H 0.745(4) 1.060(4) 0.1149(16) 0.070(11) Uiso 1 1 d . . .
O5 O 1.1129(4) 0.5392(3) -0.23762(13) 0.0988(9) Uani 1 1 d D . .
H5OA H 1.079(4) 0.457(2) -0.2342(17) 0.082(12) Uiso 1 1 d D . .
H5OB H 1.168(4) 0.553(4) -0.2058(15) 0.111(15) Uiso 1 1 d D . .
N1 N 0.7775(2) 0.42624(17) -0.03898(9) 0.0377(4) Uani 1 1 d . . .
H1N H 0.7024 0.4734 -0.0567 0.045 Uiso 1 1 calc R . .
N2 N 0.8263(2) 0.4584(2) 0.08066(8) 0.0368(4) Uani 1 1 d . . .
N3 N 0.9730(2) 0.66896(18) 0.06561(8) 0.0353(4) Uani 1 1 d . . .
N4 N 0.9824(2) 0.65132(19) -0.05648(8) 0.0354(4) Uani 1 1 d . . .
H4N H 1.0618 0.6046 -0.0708 0.042 Uiso 1 1 calc R . .
C1 C 0.8476(3) 0.3501(3) -0.09113(11) 0.0452(6) Uani 1 1 d . . .
H1A H 0.9518 0.3349 -0.0824 0.054 Uiso 1 1 calc R . .
H1B H 0.8388 0.3973 -0.1309 0.054 Uiso 1 1 calc R . .
C2 C 0.7636(4) 0.2201(3) -0.09388(12) 0.0533(7) Uani 1 1 d . . .
H2A H 0.6707 0.2296 -0.1165 0.064 Uiso 1 1 calc R . .
H2B H 0.8224 0.1516 -0.1139 0.064 Uiso 1 1 calc R . .
C3 C 0.7374(3) 0.1899(2) -0.02445(12) 0.0497(6) Uani 1 1 d . . .
H3A H 0.8244 0.1501 -0.0054 0.060 Uiso 1 1 calc R . .
H3B H 0.6535 0.1310 -0.0190 0.060 Uiso 1 1 calc R . .
C4 C 0.7056(2) 0.3256(2) 0.00430(11) 0.0411(5) Uani 1 1 d . . .
H4A H 0.5982 0.3401 0.0034 0.049 Uiso 1 1 calc R . .
C5 C 0.7589(3) 0.3447(2) 0.07220(11) 0.0377(5) Uani 1 1 d . . .
C6 C 0.8959(3) 0.5036(2) 0.14037(9) 0.0355(4) Uani 1 1 d . . .
H6 H 0.9930 0.4607 0.1436 0.043 Uiso 1 1 calc R . .
C7 C 0.8140(3) 0.4796(2) 0.20244(10) 0.0436(5) Uani 1 1 d . . .
H7A H 0.7992 0.3856 0.2087 0.052 Uiso 1 1 calc R . .
H7B H 0.7175 0.5220 0.2012 0.052 Uiso 1 1 calc R . .
C8 C 0.9066(3) 0.5368(3) 0.25696(10) 0.0506(6) Uani 1 1 d . . .
H8A H 0.8513 0.5275 0.2961 0.061 Uiso 1 1 calc R . .
H8B H 0.9971 0.4857 0.2611 0.061 Uiso 1 1 calc R . .
C9 C 0.9467(3) 0.6810(3) 0.24783(11) 0.0563(7) Uani 1 1 d . . .
H9A H 1.0124 0.7090 0.2816 0.068 Uiso 1 1 calc R . .
H9B H 0.8575 0.7344 0.2500 0.068 Uiso 1 1 calc R . .
C10 C 1.0228(3) 0.7027(3) 0.18396(10) 0.0507(6) Uani 1 1 d . . .
H10A H 1.0421 0.7961 0.1778 0.061 Uiso 1 1 calc R . .
H10B H 1.1168 0.6563 0.1831 0.061 Uiso 1 1 calc R . .
C11 C 0.9226(2) 0.6516(2) 0.13146(9) 0.0356(5) Uani 1 1 d . . .
H11 H 0.8267 0.6962 0.1356 0.043 Uiso 1 1 calc R . .
C12 C 1.0125(2) 0.7842(2) 0.04168(10) 0.0348(5) Uani 1 1 d . . .
C13 C 1.0410(3) 0.7788(2) -0.02903(10) 0.0362(5) Uani 1 1 d . . .
H13 H 1.1481 0.7832 -0.0365 0.043 Uiso 1 1 calc R . .
C14 C 0.9661(4) 0.8885(3) -0.06601(13) 0.0581(7) Uani 1 1 d . . .
H14A H 0.8739 0.9150 -0.0461 0.070 Uiso 1 1 calc R . .
H14B H 1.0304 0.9649 -0.0697 0.070 Uiso 1 1 calc R . .
C15 C 0.9382(3) 0.8270(3) -0.12929(13) 0.0583(7) Uani 1 1 d . . .
H15A H 0.8606 0.8736 -0.1519 0.070 Uiso 1 1 calc R . .
H15B H 1.0276 0.8268 -0.1549 0.070 Uiso 1 1 calc R . .
C16 C 0.8913(3) 0.6897(3) -0.11333(10) 0.0485(6) Uani 1 1 d . . .
H16A H 0.9106 0.6304 -0.1484 0.058 Uiso 1 1 calc R . .
H16B H 0.7863 0.6869 -0.1035 0.058 Uiso 1 1 calc R . .

loop_
_atom_site_aniso_label
_atom_site_aniso_U_11
_atom_site_aniso_U_22
_atom_site_aniso_U_33
_atom_site_aniso_U_23
_atom_site_aniso_U_13
_atom_site_aniso_U_12
Ni1 0.03770(13) 0.02570(12) 0.03419(12) -0.00067(10) 0.00138(10) -0.00348(11)
O1 0.0837(13) 0.0309(9) 0.0486(10) 0.0004(7) 0.0158(9) -0.0141(9)
O2 0.0495(9) 0.0308(8) 0.0499(9) -0.0041(7) 0.0058(7) -0.0095(7)
O3 0.1010(19) 0.0646(16) 0.0621(14) -0.0022(12) 0.0241(13) -0.0091(14)
O4 0.0526(11) 0.0349(11) 0.0703(12) -0.0032(9) 0.0083(9) -0.0040(9)
O5 0.146(3) 0.0676(17) 0.0824(17) 0.0019(14) -0.0426(18) 0.003(2)
N1 0.0427(10) 0.0301(10) 0.0402(9) -0.0018(7) -0.0009(7) -0.0007(8)
N2 0.0441(9) 0.0291(9) 0.0371(8) -0.0006(8) 0.0001(7) -0.0030(8)
N3 0.0416(10) 0.0303(10) 0.0340(8) -0.0013(7) 0.0024(7) -0.0070(8)
N4 0.0384(10) 0.0322(10) 0.0355(9) -0.0023(7) 0.0035(7) -0.0015(8)
C1 0.0577(15) 0.0393(13) 0.0386(11) -0.0063(10) 0.0029(10) -0.0008(11)
C2 0.0746(18) 0.0374(13) 0.0479(13) -0.0094(11) -0.0023(13) -0.0084(13)
C3 0.0649(15) 0.0308(11) 0.0535(15) -0.0054(10) 0.0059(12) -0.0093(11)
C4 0.0403(11) 0.0316(10) 0.0513(13) -0.0053(10) 0.0017(10) -0.0044(9)
C5 0.0412(11) 0.0270(11) 0.0448(11) -0.0011(9) 0.0073(9) -0.0003(9)
C6 0.0418(11) 0.0292(10) 0.0355(10) -0.0004(8) 0.0005(10) 0.0010(10)
C7 0.0507(13) 0.0384(13) 0.0419(11) 0.0063(9) 0.0043(10) -0.0037(10)
C8 0.0685(16) 0.0480(14) 0.0354(10) 0.0034(10) 0.0017(10) -0.0047(14)
C9 0.085(2) 0.0458(15) 0.0380(12) -0.0063(11) 0.0067(13) -0.0115(14)
C10 0.0675(16) 0.0472(15) 0.0373(11) -0.0039(10) 0.0017(11) -0.0196(13)
C11 0.0417(13) 0.0307(11) 0.0342(10) -0.0023(8) 0.0051(8) -0.0027(9)
C12 0.0323(10) 0.0321(11) 0.0398(11) -0.0021(9) 0.0022(8) -0.0052(8)
C13 0.0369(10) 0.0329(11) 0.0387(11) 0.0006(9) 0.0016(9) -0.0061(9)
C14 0.087(2) 0.0336(13) 0.0538(15) 0.0054(12) -0.0117(14) -0.0035(13)
C15 0.0629(17) 0.0552(17) 0.0568(15) 0.0133(13) -0.0071(13) -0.0112(13)
C16 0.0577(14) 0.0514(14) 0.0365(10) 0.0053(10) -0.0094(12) -0.0118(14)

loop_
_atom_type_symbol
_atom_type_description
_atom_type_scat_dispersion_real
_atom_type_scat_dispersion_imag
_atom_type_scat_source
C C 0.0033 0.0016 'International Tables Vol C Tables 4.2.6.8 and 6.1.1.4'
H H 0.0000 0.0000 'International Tables Vol C Tables 4.2.6.8 and 6.1.1.4'
N N 0.0061 0.0033 'International Tables Vol C Tables 4.2.6.8 and 6.1.1.4'
O O 0.0106 0.0060 'International Tables Vol C Tables 4.2.6.8 and 6.1.1.4'
Ni Ni 0.3393 1.1124 'International Tables Vol C Tables 4.2.6.8 and 6.1.1.4'

loop_
_geom_angle_atom_site_label_1
_geom_angle_atom_site_label_2
_geom_angle_atom_site_label_3
_geom_angle
_geom_angle_site_symmetry_1
_geom_angle_site_symmetry_3
_geom_angle_publ_flag
N3 Ni1 N2 86.70(8) . . ?
N3 Ni1 N1 170.36(8) . . ?
N2 Ni1 N1 86.80(8) . . ?
N3 Ni1 N4 86.68(7) . . ?
N2 Ni1 N4 172.34(8) . . ?
N1 Ni1 N4 100.24(8) . . ?
H3OA O3 H3OB 106(4) . . ?
H4OA O4 H4OB 116(4) . . ?
H5OA O5 H5OB 107(4) . . ?
C1 N1 C4 106.35(17) . . ?
C1 N1 Ni1 120.61(15) . . ?
C4 N1 Ni1 109.69(13) . . ?
C1 N1 H1N 106.5 . . ?
C4 N1 H1N 106.5 . . ?
Ni1 N1 H1N 106.5 . . ?
C5 N2 C6 125.59(19) . . ?
C5 N2 Ni1 118.27(15) . . ?
C6 N2 Ni1 113.47(14) . . ?
C12 N3 C11 123.38(18) . . ?
C12 N3 Ni1 116.56(15) . . ?
C11 N3 Ni1 113.51(14) . . ?
C16 N4 C13 106.08(17) . . ?
C16 N4 Ni1 119.39(15) . . ?
C13 N4 Ni1 108.99(13) . . ?
C16 N4 H4N 107.3 . . ?
C13 N4 H4N 107.3 . . ?
Ni1 N4 H4N 107.3 . . ?
N1 C1 C2 105.4(2) . . ?
N1 C1 H1A 110.7 . . ?
C2 C1 H1A 110.7 . . ?
N1 C1 H1B 110.7 . . ?
C2 C1 H1B 110.7 . . ?
H1A C1 H1B 108.8 . . ?
C3 C2 C1 102.4(2) . . ?
C3 C2 H2A 111.3 . . ?
C1 C2 H2A 111.3 . . ?
C3 C2 H2B 111.3 . . ?
C1 C2 H2B 111.3 . . ?
H2A C2 H2B 109.2 . . ?
C2 C3 C4 103.5(2) . . ?
C2 C3 H3A 111.1 . . ?
C4 C3 H3A 111.1 . . ?
C2 C3 H3B 111.1 . . ?
C4 C3 H3B 111.1 . . ?
H3A C3 H3B 109.0 . . ?
N1 C4 C5 110.42(17) . . ?
N1 C4 C3 106.48(18) . . ?
C5 C4 C3 115.4(2) . . ?
N1 C4 H4A 108.1 . . ?
C5 C4 H4A 108.1 . . ?
C3 C4 H4A 108.1 . . ?
O1 C5 N2 128.2(2) . . ?
O1 C5 C4 119.2(2) . . ?
N2 C5 C4 112.59(19) . . ?
N2 C6 C7 118.62(19) . . ?
N2 C6 C11 105.32(16) . . ?
C7 C6 C11 109.77(18) . . ?
N2 C6 H6 107.6 . . ?
C7 C6 H6 107.6 . . ?
C11 C6 H6 107.6 . . ?
C6 C7 C8 108.81(19) . . ?
C6 C7 H7A 109.9 . . ?
C8 C7 H7A 109.9 . . ?
C6 C7 H7B 109.9 . . ?
C8 C7 H7B 109.9 . . ?
H7A C7 H7B 108.3 . . ?
C9 C8 C7 113.4(2) . . ?
C9 C8 H8A 108.9 . . ?
C7 C8 H8A 108.9 . . ?
C9 C8 H8B 108.9 . . ?
C7 C8 H8B 108.9 . . ?
H8A C8 H8B 107.7 . . ?
C8 C9 C10 111.0(2) . . ?
C8 C9 H9A 109.4 . . ?
C10 C9 H9A 109.4 . . ?
C8 C9 H9B 109.4 . . ?
C10 C9 H9B 109.4 . . ?
H9A C9 H9B 108.0 . . ?
C11 C10 C9 109.2(2) . . ?
C11 C10 H10A 109.8 . . ?
C9 C10 H10A 109.8 . . ?
C11 C10 H10B 109.8 . . ?
C9 C10 H10B 109.8 . . ?
H10A C10 H10B 108.3 . . ?
N3 C11 C10 117.69(18) . . ?
N3 C11 C6 106.36(17) . . ?
C10 C11 C6 109.70(19) . . ?
N3 C11 H11 107.6 . . ?
C10 C11 H11 107.6 . . ?
C6 C11 H11 107.6 . . ?
O2 C12 N3 128.1(2) . . ?
O2 C12 C13 118.9(2) . . ?
N3 C12 C13 113.0(2) . . ?
N4 C13 C14 105.77(18) . . ?
N4 C13 C12 110.51(18) . . ?
C14 C13 C12 113.9(2) . . ?
N4 C13 H13 108.8 . . ?
C14 C13 H13 108.8 . . ?
C12 C13 H13 108.8 . . ?
C15 C14 C13 103.4(2) . . ?
C15 C14 H14A 111.1 . . ?
C13 C14 H14A 111.1 . . ?
C15 C14 H14B 111.1 . . ?
C13 C14 H14B 111.1 . . ?
H14A C14 H14B 109.1 . . ?
C16 C15 C14 103.5(2) . . ?
C16 C15 H15A 111.1 . . ?
C14 C15 H15A 111.1 . . ?
C16 C15 H15B 111.1 . . ?
C14 C15 H15B 111.1 . . ?
H15A C15 H15B 109.0 . . ?
C15 C16 N4 105.4(2) . . ?
C15 C16 H16A 110.7 . . ?
N4 C16 H16A 110.7 . . ?
C15 C16 H16B 110.7 . . ?
N4 C16 H16B 110.7 . . ?
H16A C16 H16B 108.8 . . ?

loop_
_geom_bond_atom_site_label_1
_geom_bond_atom_site_label_2
_geom_bond_distance
_geom_bond_site_symmetry_2
_geom_bond_publ_flag
Ni1 N3 1.8389(18) . ?
Ni1 N2 1.8451(18) . ?
Ni1 N1 1.9210(18) . ?
Ni1 N4 1.9322(18) . ?
O1 C5 1.259(3) . ?
O2 C12 1.262(3) . ?
O3 H3OA 0.85(4) . ?
O3 H3OB 0.79(4) . ?
O4 H4OA 0.93(4) . ?
O4 H4OB 0.78(4) . ?
O5 H5OA 0.894(18) . ?
O5 H5OB 0.850(19) . ?
N1 C1 1.486(3) . ?
N1 C4 1.515(3) . ?
N1 H1N 0.9100 . ?
N2 C5 1.314(3) . ?
N2 C6 1.482(3) . ?
N3 C12 1.320(3) . ?
N3 C11 1.475(3) . ?
N4 C16 1.507(3) . ?
N4 C13 1.510(3) . ?
N4 H4N 0.9100 . ?
C1 C2 1.520(4) . ?
C1 H1A 0.9700 . ?
C1 H1B 0.9700 . ?
C2 C3 1.518(4) . ?
C2 H2A 0.9700 . ?
C2 H2B 0.9700 . ?
C3 C4 1.529(3) . ?
C3 H3A 0.9700 . ?
C3 H3B 0.9700 . ?
C4 C5 1.526(3) . ?
C4 H4A 0.9800 . ?
C6 C7 1.525(3) . ?
C6 C11 1.529(3) . ?
C6 H6 0.9800 . ?
C7 C8 1.537(3) . ?
C7 H7A 0.9700 . ?
C7 H7B 0.9700 . ?
C8 C9 1.517(4) . ?
C8 H8A 0.9700 . ?
C8 H8B 0.9700 . ?
C9 C10 1.531(3) . ?
C9 H9A 0.9700 . ?
C9 H9B 0.9700 . ?
C10 C11 1.522(3) . ?
C10 H10A 0.9700 . ?
C10 H10B 0.9700 . ?
C11 H11 0.9800 . ?
C12 C13 1.518(3) . ?
C13 C14 1.517(3) . ?
C13 H13 0.9800 . ?
C14 C15 1.497(4) . ?
C14 H14A 0.9700 . ?
C14 H14B 0.9700 . ?
C15 C16 1.492(4) . ?
C15 H15A 0.9700 . ?
C15 H15B 0.9700 . ?
C16 H16A 0.9700 . ?
C16 H16B 0.9700 . ?

loop_
_geom_hbond_atom_site_label_D
_geom_hbond_atom_site_label_H
_geom_hbond_atom_site_label_A
_geom_hbond_distance_DH
_geom_hbond_distance_HA
_geom_hbond_distance_DA
_geom_hbond_angle_DHA
_geom_hbond_site_symmetry_A
O3 H3OA O5 0.85(4) 2.00(5) 2.844(4) 171(5) 2_665
O3 H3OB O1 0.79(4) 2.08(4) 2.864(3) 170(3) .
O4 H4OA O2 0.93(4) 1.93(4) 2.827(3) 162(3) .
O4 H4OB O1 0.78(4) 2.00(4) 2.786(3) 177(4) 1_565
O5 H5OA O3 0.894(18) 1.96(2) 2.848(4) 171(3) 3
O5 H5OB O4 0.850(19) 2.10(3) 2.895(3) 155(4) 3_565
N1 H1N O2 0.91 2.10 2.982(2) 162.7 3_465
N4 H4N O4 0.91 2.10 3.008(3) 171.8 3_565

loop_
_geom_torsion_atom_site_label_1
_geom_torsion_atom_site_label_2
_geom_torsion_atom_site_label_3
_geom_torsion_atom_site_label_4
_geom_torsion
_geom_torsion_site_symmetry_1
_geom_torsion_site_symmetry_2
_geom_torsion_site_symmetry_3
_geom_torsion_site_symmetry_4
_geom_torsion_publ_flag
N3 Ni1 N1 C1 -173.7(4) . . . . ?
N2 Ni1 N1 C1 -126.03(18) . . . . ?
N4 Ni1 N1 C1 50.91(17) . . . . ?
N3 Ni1 N1 C4 -49.7(5) . . . . ?
N2 Ni1 N1 C4 -2.03(14) . . . . ?
N4 Ni1 N1 C4 174.91(14) . . . . ?
N3 Ni1 N2 C5 -175.74(18) . . . . ?
N1 Ni1 N2 C5 11.38(18) . . . . ?
N4 Ni1 N2 C5 -145.4(6) . . . . ?
N3 Ni1 N2 C6 -13.19(16) . . . . ?
N1 Ni1 N2 C6 173.94(16) . . . . ?
N4 Ni1 N2 C6 17.1(7) . . . . ?
N2 Ni1 N3 C12 -164.39(17) . . . . ?
N1 Ni1 N3 C12 -116.7(5) . . . . ?
N4 Ni1 N3 C12 19.48(16) . . . . ?
N2 Ni1 N3 C11 -11.74(16) . . . . ?
N1 Ni1 N3 C11 36.0(6) . . . . ?
N4 Ni1 N3 C11 172.13(16) . . . . ?
N3 Ni1 N4 C16 -132.06(18) . . . . ?
N2 Ni1 N4 C16 -162.4(6) . . . . ?
N1 Ni1 N4 C16 41.18(18) . . . . ?
N3 Ni1 N4 C13 -10.06(14) . . . . ?
N2 Ni1 N4 C13 -40.4(7) . . . . ?
N1 Ni1 N4 C13 163.17(14) . . . . ?
C4 N1 C1 C2 23.7(2) . . . . ?
Ni1 N1 C1 C2 149.24(17) . . . . ?
N1 C1 C2 C3 -38.5(3) . . . . ?
C1 C2 C3 C4 37.8(3) . . . . ?
C1 N1 C4 C5 126.2(2) . . . . ?
Ni1 N1 C4 C5 -5.7(2) . . . . ?
C1 N1 C4 C3 0.3(2) . . . . ?
Ni1 N1 C4 C3 -131.68(17) . . . . ?
C2 C3 C4 N1 -24.0(3) . . . . ?
C2 C3 C4 C5 -146.8(2) . . . . ?
C6 N2 C5 O1 5.5(4) . . . . ?
Ni1 N2 C5 O1 165.7(2) . . . . ?
C6 N2 C5 C4 -177.31(19) . . . . ?
Ni1 N2 C5 C4 -17.1(3) . . . . ?
N1 C4 C5 O1 -168.3(2) . . . . ?
C3 C4 C5 O1 -47.5(3) . . . . ?
N1 C4 C5 N2 14.2(3) . . . . ?
C3 C4 C5 N2 135.0(2) . . . . ?
C5 N2 C6 C7 -42.6(3) . . . . ?
Ni1 N2 C6 C7 156.31(17) . . . . ?
C5 N2 C6 C11 -165.9(2) . . . . ?
Ni1 N2 C6 C11 33.0(2) . . . . ?
N2 C6 C7 C8 -179.12(19) . . . . ?
C11 C6 C7 C8 -58.1(3) . . . . ?
C6 C7 C8 C9 54.4(3) . . . . ?
C7 C8 C9 C10 -53.8(3) . . . . ?
C8 C9 C10 C11 56.0(3) . . . . ?
C12 N3 C11 C10 -53.8(3) . . . . ?
Ni1 N3 C11 C10 155.67(18) . . . . ?
C12 N3 C11 C6 -177.2(2) . . . . ?
Ni1 N3 C11 C6 32.2(2) . . . . ?
C9 C10 C11 N3 177.3(2) . . . . ?
C9 C10 C11 C6 -61.0(3) . . . . ?
N2 C6 C11 N3 -39.8(2) . . . . ?
C7 C6 C11 N3 -168.56(18) . . . . ?
N2 C6 C11 C10 -168.07(18) . . . . ?
C7 C6 C11 C10 63.2(3) . . . . ?
C11 N3 C12 O2 6.7(4) . . . . ?
Ni1 N3 C12 O2 156.36(19) . . . . ?
C11 N3 C12 C13 -172.64(19) . . . . ?
Ni1 N3 C12 C13 -22.9(2) . . . . ?
C16 N4 C13 C14 6.9(2) . . . . ?
Ni1 N4 C13 C14 -122.79(19) . . . . ?
C16 N4 C13 C12 130.7(2) . . . . ?
Ni1 N4 C13 C12 1.0(2) . . . . ?
O2 C12 C13 N4 -166.01(19) . . . . ?
N3 C12 C13 N4 13.3(3) . . . . ?
O2 C12 C13 C14 -47.1(3) . . . . ?
N3 C12 C13 C14 132.3(2) . . . . ?
N4 C13 C14 C15 -28.8(3) . . . . ?
C12 C13 C14 C15 -150.4(2) . . . . ?
C13 C14 C15 C16 39.8(3) . . . . ?
C14 C15 C16 N4 -35.9(3) . . . . ?
C13 N4 C16 C15 17.7(3) . . . . ?
Ni1 N4 C16 C15 141.18(19) . . . . ?
